data_7135134
loop_
_publ_author_name
'Powderly, Marian E.'
'Lindup, Toby'
'Jackman, Edward H.'
'Light, Mark E.'
'Legros, Julien'
'Chataigner, Isabelle'
'Harrowven, David C.'

_publ_section_title
;
 Photocyclisations of <i>o</i>-iodobenzyl-indanones and tetralones infer
 the intermediacy of triplet aryl cations.
;
_journal_issue 97
_journal_name_full 'Chemical communications (Cambridge, England)'
_journal_page_first 19229
_journal_page_last 19232
_journal_paper_doi 10.1039/d5cc05185a
_journal_volume 61
_journal_year 2025
_chemical_formula_moiety 'C20 H16 O6, C0.5 H0.98 Cl'
_chemical_formula_sum 'C20.5 H16.98 Cl O6'
_chemical_formula_weight 394.77
_space_group_crystal_system monoclinic
_space_group_IT_number 15
_space_group_name_Hall '-C 2yc'
_space_group_name_H-M_alt 'C 1 2/c 1'
_atom_sites_solution_hydrogens geom
_atom_sites_solution_primary dual
_audit_creation_date 2024-02-23
_audit_creation_method
;
Olex2 1.3
(compiled 2020.11.12 svn.r5f609507 for OlexSys, GUI svn.r6408)
;
_audit_update_record
;
2024-02-23 deposited with the CCDC.	2025-11-03 downloaded from the CCDC.
;
_cell_angle_alpha 90
_cell_angle_beta 100.6850(10)
_cell_angle_gamma 90
_cell_formula_units_Z 8
_cell_length_a 20.9727(3)
_cell_length_b 8.12080(10)
_cell_length_c 20.9626(2)
_cell_measurement_reflns_used 21711
_cell_measurement_temperature 100.00(10)
_cell_measurement_theta_max 72.8320
_cell_measurement_theta_min 4.2480
_cell_volume 3508.34(8)
_computing_cell_refinement 'CrysAlisPro 1.171.43.105a (Rigaku OD, 2024)'
_computing_data_collection 'CrysAlisPro system (CCD 43.108a 64-bit (release 14-02-2024))'
_computing_data_reduction 'CrysAlisPro 1.171.43.105a (Rigaku OD, 2024)'
_computing_molecular_graphics 'Olex2 1.3 (Dolomanov et al., 2009)'
_computing_publication_material 'Olex2 1.3 (Dolomanov et al., 2009)'
_computing_structure_refinement 'SHELXL 2018/3 (Sheldrick, 2015)'
_computing_structure_solution 'SHELXT 2018/2 (Sheldrick, 2018)'
_diffrn_ambient_environment N~2~
_diffrn_ambient_temperature 100(2)
_diffrn_detector 'Hybrid Pixel Array Detector'
_diffrn_detector_area_resol_mean 10.0000
_diffrn_detector_type 'HyPix-Arc 100'
_diffrn_measured_fraction_theta_full 0.997
_diffrn_measured_fraction_theta_max 0.945
_diffrn_measurement_details
;
List of Runs (angles in degrees, time in seconds):

  # Type    Start    End  Width  t~exp~   \w     \q     \k     \f   Frames
#--------------------------------------------------------------------------
  1  \w     11.00  91.00   0.50    1.00    --   50.60-126.00-106.00  160
  2  \w    -93.00 -17.00   0.50    1.00    --  -52.60 126.00 -29.00  152
  3  \w   -100.00 -17.00   0.50    1.00    --  -74.99 126.00 -29.00  166
  4  \w   -140.00 -93.00   0.50    1.00    --  -74.99-126.00-106.00   94
  5  \w     26.00 100.00   0.50    1.00    --   90.92-126.00-106.00  148
  6  \w     88.00 156.00   0.50    1.00    --   90.92 126.00 -29.00  136
  7  \w     19.00  45.00   0.50    1.00    --   22.00  65.00 157.08   52
  8  \w    -17.00  41.00   0.50    1.00    --   50.60 -57.00 -90.00  116
  9  \w    -20.00  15.00   0.50    1.00    --   50.60 -38.00 -30.00   70
 10  \w    -17.00  41.00   0.50    1.00    --   50.60 -57.00  60.00  116
 11  \w    -23.00  19.00   0.50    1.00    --  -52.60  38.00 150.00   84
 12  \w    -61.00   9.00   0.50    1.00    --  -52.60  77.00 -90.00  140
 13  \w    -23.00  19.00   0.50    1.00    --  -52.60  38.00-150.00   84
 14  \w    -23.00  19.00   0.50    1.00    --  -52.60  38.00  90.00   84
 15  \w    -33.00  -5.00   0.50    1.00    --  -74.99  45.00-150.00   56
 16  \w   -146.00 -75.00   0.50    1.00    --  -74.99 -30.00  60.00  142
 17  \w    -33.00  -5.00   0.50    1.00    --  -74.99  45.00 -30.00   56
 18  \w    -93.00 -22.00   0.50    1.00    --  -82.00  98.00 108.73  142
 19  \w    -92.00 -21.00   0.50    1.00    --  -82.00 100.00-109.29  142
 20  \w    -93.00 -20.00   0.50    1.00    --  -82.00  91.00  33.91  146
 21  \w    -97.00 -20.00   0.50    1.00    --  -82.00 114.00 -46.58  154
 22  \w    -92.00 -20.00   0.50    1.00    --  -82.00  93.00 -34.48  144
 23  \w     30.00  92.00   0.50    1.00    --   90.92 -95.00 -60.00  124
 24  \w     30.00  92.00   0.50    1.00    --   90.92 -95.00 150.00  124
 25  \w     30.00  92.00   0.50    1.00    --   90.92 -95.00 150.00  124
 26  \w     84.00 132.00   0.50    1.00    --   90.92  15.00  30.00   96
 27  \w     38.00  92.00   0.50    1.00    --   90.92 -95.00  60.00  108
 28  \w    105.00 160.00   0.50    1.00    --   90.92  45.00 -60.00  110
 29  \w     64.00  92.00   0.50    1.00    --   90.92 -95.00-120.00   56
 30  \w     30.00  59.00   0.50    1.00    --   90.92 -95.00-120.00   58
 31  \w     66.00  92.00   0.50    1.00    --   90.92 -95.00 -90.00   52
 32  \w     30.00  88.00   0.50    1.00    --   90.92 -95.00  30.00  116
 33  \w     99.00 124.00   0.50    1.00    --   90.92  77.00  90.00   50
 34  \w     31.00  92.00   0.50    1.00    --   90.92 -95.00-180.00  122
 35  \w     32.00  61.00   0.50    1.00    --   90.92 -95.00 -90.00   58
 36  \w     31.00  63.00   0.50    1.00    --   90.92 -77.00 -30.00   64
 37  \w     58.00  84.00   0.50    1.00    --   90.92 -95.00 -30.00   52
 38  \w     96.00 142.00   0.50    1.00    --   90.92  45.00-120.00   92
 39  \w     30.00  56.00   0.50    1.00    --   90.92 -95.00 -30.00   52
 40  \w    108.00 150.00   0.50    1.00    --   90.92  77.00  30.00   84
 41  \w     37.00  89.00   0.50    1.00    --   90.92 -95.00 120.00  104
 42  \w     85.00 129.00   0.50    1.00    --   90.92  15.00  90.00   88
 43  \w     44.00  91.00   0.50    1.00    --   90.92 -95.00  90.00   94
 44  \w     30.00  55.00   0.50    1.00    --   90.92 -77.00 -90.00   50
 45  \w     30.00  55.00   0.50    1.00    --   90.92 -77.00  30.00   50
 46  \w     89.00 115.00   0.50    1.00    --   90.92  15.00   0.00   52
 47  \w     99.00 124.00   0.50    1.00    --   90.92  77.00 120.00   50
 48  \w     99.00 151.00   0.50    1.00    --   90.92  77.00  60.00  104
 49  \w     41.00  92.00   0.50    1.00    --   98.00 -99.00   7.54  102
;
_diffrn_measurement_device 'four-circle diffractometer'
_diffrn_measurement_device_type 'ROD, Synergy Custom system, HyPix-Arc 100'
_diffrn_measurement_method '\w scans'
_diffrn_orient_matrix_type 'CrysAlisPro convention (1999,Acta A55,543-557)'
_diffrn_orient_matrix_UB_11 0.0400859000
_diffrn_orient_matrix_UB_12 0.0710056000
_diffrn_orient_matrix_UB_13 -0.0481564000
_diffrn_orient_matrix_UB_21 0.0207329000
_diffrn_orient_matrix_UB_22 -0.1754606000
_diffrn_orient_matrix_UB_23 -0.0153050000
_diffrn_orient_matrix_UB_31 -0.0595403000
_diffrn_orient_matrix_UB_32 -0.0132646000
_diffrn_orient_matrix_UB_33 -0.0551699000
_diffrn_radiation_monochromator mirror
_diffrn_radiation_probe x-ray
_diffrn_radiation_type 'Cu K\a'
_diffrn_radiation_wavelength 1.54184
_diffrn_reflns_av_R_equivalents 0.0217
_diffrn_reflns_av_unetI/netI 0.0113
_diffrn_reflns_Laue_measured_fraction_full 0.997
_diffrn_reflns_Laue_measured_fraction_max 0.945
_diffrn_reflns_limit_h_max 24
_diffrn_reflns_limit_h_min -25
_diffrn_reflns_limit_k_max 9
_diffrn_reflns_limit_k_min -9
_diffrn_reflns_limit_l_max 24
_diffrn_reflns_limit_l_min -25
_diffrn_reflns_number 31217
_diffrn_reflns_point_group_measured_fraction_full 0.997
_diffrn_reflns_point_group_measured_fraction_max 0.945
_diffrn_reflns_theta_full 67.684
_diffrn_reflns_theta_max 73.664
_diffrn_reflns_theta_min 4.291
_diffrn_source 'Rotating-anode X-ray tube'
_diffrn_source_type 'Rigaku (Cu) X-ray Source'
_exptl_absorpt_coefficient_mu 2.262
_exptl_absorpt_correction_T_max 1.000
_exptl_absorpt_correction_T_min 0.547
_exptl_absorpt_correction_type gaussian
_exptl_absorpt_process_details
;
CrysAlisPro 1.171.43.105a (Rigaku Oxford Diffraction, 2024)
Numerical absorption correction based on gaussian integration over
a multifaceted crystal model
Empirical absorption correction using spherical harmonics,
implemented in SCALE3 ABSPACK scaling algorithm.
;
_exptl_crystal_colour 'clear light yellow'
_exptl_crystal_colour_lustre clear
_exptl_crystal_colour_modifier light
_exptl_crystal_colour_primary yellow
_exptl_crystal_density_diffrn 1.495
_exptl_crystal_description prism
_exptl_crystal_F_000 1640
_exptl_crystal_recrystallization_method 'The material was recrystallised from DCM by'
_exptl_crystal_size_max 0.24
_exptl_crystal_size_mid 0.15
_exptl_crystal_size_min 0.08
_refine_diff_density_max 0.231
_refine_diff_density_min -0.257
_refine_diff_density_rms 0.047
_refine_ls_extinction_method none
_refine_ls_goodness_of_fit_ref 1.064
_refine_ls_hydrogen_treatment constr
_refine_ls_matrix_type full
_refine_ls_number_parameters 261
_refine_ls_number_reflns 3327
_refine_ls_number_restraints 240
_refine_ls_restrained_S_all 1.035
_refine_ls_R_factor_all 0.0347
_refine_ls_R_factor_gt 0.0332
_refine_ls_shift/su_max 0.001
_refine_ls_shift/su_mean 0.000
_refine_ls_structure_factor_coef Fsqd
_refine_ls_weighting_details 'w=1/[\s^2^(Fo^2^)+(0.0391P)^2^+3.9881P] where P=(Fo^2^+2Fc^2^)/3'
_refine_ls_weighting_scheme calc
_refine_ls_wR_factor_gt 0.0839
_refine_ls_wR_factor_ref 0.0849
_reflns_Friedel_coverage 0.000
_reflns_number_gt 3137
_reflns_number_total 3327
_reflns_threshold_expression 'I > 2\s(I)'
_cod_data_source_file d5cc05185a2.cif
_cod_data_source_block 2024sot0017_d1_100k
_cod_depositor_comments 'Adding full bibliography for 7135132--7135138.cif.'
_cod_original_formula_sum 'C20.50 H16.98 Cl O6'
_cod_database_code 7135134
_shelx_shelxl_version_number 2018/3
_chemical_oxdiff_formula C20H18O6
_chemical_oxdiff_usercomment MEP283
_shelx_space_group_comment
;
The symmetry employed for this shelxl refinement is uniquely defined
by the following loop, which should always be used as a source of
symmetry information in preference to the above space-group names.
They are only intended as comments.
;
_shelx_estimated_absorpt_t_max 0.840
_shelx_estimated_absorpt_t_min 0.613
_reflns_odcompleteness_completeness 99.31
_reflns_odcompleteness_iscentric 1
_reflns_odcompleteness_theta 68.13
_olex2_refinement_description
;
1. Fixed Uiso
 At 1.2 times of:
  All C(H) groups, All C(H,H) groups
 At 1.5 times of:
  All C(H,H,H) groups
2. Restrained distances
 Cl1A-C21 = Cl1B-C21
 1.7 with sigma of 0.02
3. Rigid body (RIGU) restrains
 All non-hydrogen atoms
 with sigma for 1-2 distances of 0.004 and sigma for 1-3 distances of 0.004
4. Others
 Sof(H21A)=Sof(H21B)=Sof(Cl1B)=1-FVAR(1)
 Sof(Cl1A)=FVAR(1)
5.a Secondary CH2 refined with riding coordinates:
 C2(H2A,H2B), C18(H18A,H18B), C21(H21A,H21B)
5.b Aromatic/amide H refined with riding coordinates:
 C4(H4), C7(H7), C9(H9), C10(H10), C12(H12), C15(H15)
5.c Idealised Me refined as rotating group:
 C14(H14A,H14B,H14C), C20(H20A,H20B,H20C)
;
_olex2_diffrn_ambient_temperature_device 'Oxford Cryosystems'
_olex2_exptl_crystal_mounting_method 'The crystal was mounted on a MITIGEN holder with silicon oil'
_olex2_submission_original_sample_id MEP283
_olex2_submission_special_instructions 'No special instructions were received'
_oxdiff_exptl_absorpt_empirical_details
;
Empirical correction (ABSPACK) includes:
- Absorption correction using spherical harmonics
- Frame scaling
;
_oxdiff_exptl_absorpt_empirical_full_max 1.223
_oxdiff_exptl_absorpt_empirical_full_min 0.811

loop_
_space_group_symop_operation_xyz
'x, y, z'
'-x, y, -z+1/2'
'x+1/2, y+1/2, z'
'-x+1/2, y+1/2, -z+1/2'
'-x, -y, -z'
'x, -y, z-1/2'
'-x+1/2, -y+1/2, -z'
'x+1/2, -y+1/2, z-1/2'

loop_
_atom_site_label
_atom_site_type_symbol
_atom_site_fract_x
_atom_site_fract_y
_atom_site_fract_z
_atom_site_U_iso_or_equiv
_atom_site_adp_type
_atom_site_occupancy
_atom_site_site_symmetry_order
_atom_site_calc_flag
_atom_site_refinement_flags_posn
_atom_site_refinement_flags_adp
_atom_site_refinement_flags_occupancy
_atom_site_disorder_assembly
_atom_site_disorder_group
O1 O 0.64032(4) 0.43387(12) 0.29224(4) 0.0222(2) Uani 1 1 d . . . . .
O2 O 0.55637(4) 0.27360(12) 0.31647(4) 0.0223(2) Uani 1 1 d . . . . .
O3 O 0.47602(4) 0.07021(11) 0.58007(5) 0.0210(2) Uani 1 1 d . . . . .
O4 O 0.68370(4) 0.76790(11) 0.61016(5) 0.0217(2) Uani 1 1 d . . . . .
O5 O 0.70171(4) 0.36648(12) 0.69012(4) 0.0207(2) Uani 1 1 d . . . . .
O6 O 0.79503(4) 0.43570(12) 0.65872(5) 0.0240(2) Uani 1 1 d . . . . .
C1 C 0.64541(6) 0.42295(16) 0.35846(6) 0.0174(3) Uani 1 1 d . . . . .
C2 C 0.58890(7) 0.3248(2) 0.26510(7) 0.0326(4) Uani 1 1 d . . . . .
H2A H 0.606614 0.227771 0.245689 0.039 Uiso 1 1 calc R U . . .
H2B H 0.558044 0.381684 0.230666 0.039 Uiso 1 1 calc R U . . .
C3 C 0.59538(6) 0.32656(16) 0.37313(6) 0.0171(3) Uani 1 1 d . . . . .
C4 C 0.58788(6) 0.29590(15) 0.43572(6) 0.0161(3) Uani 1 1 d . . . . .
H4 H 0.553502 0.230139 0.445552 0.019 Uiso 1 1 calc R U . . .
C5 C 0.63459(6) 0.36858(15) 0.48417(6) 0.0151(3) Uani 1 1 d . . . . .
C6 C 0.68574(6) 0.46084(15) 0.46980(6) 0.0157(3) Uani 1 1 d . . . . .
C7 C 0.69190(6) 0.49383(16) 0.40520(6) 0.0171(3) Uani 1 1 d . . . . .
H7 H 0.725785 0.560320 0.394727 0.021 Uiso 1 1 calc R U . . .
C8 C 0.63676(6) 0.35510(15) 0.55770(6) 0.0149(3) Uani 1 1 d . . . . .
C9 C 0.64088(6) 0.17581(15) 0.57599(6) 0.0163(3) Uani 1 1 d . . . . .
H9 H 0.681678 0.121376 0.583277 0.020 Uiso 1 1 calc R U . . .
C10 C 0.58728(6) 0.09292(16) 0.58203(6) 0.0177(3) Uani 1 1 d . . . . .
H10 H 0.589852 -0.022355 0.589784 0.021 Uiso 1 1 calc R U . . .
C11 C 0.52480(6) 0.17625(16) 0.57692(6) 0.0168(3) Uani 1 1 d . . . . .
C12 C 0.51917(6) 0.34302(15) 0.57343(6) 0.0167(3) Uani 1 1 d . . . . .
H12 H 0.478130 0.395400 0.569551 0.020 Uiso 1 1 calc R U . . .
C13 C 0.57717(6) 0.43629(15) 0.57581(6) 0.0154(3) Uani 1 1 d . . . . .
C14 C 0.41184(6) 0.13846(17) 0.57554(7) 0.0241(3) Uani 1 1 d . . . . .
H14A H 0.398697 0.192208 0.533293 0.036 Uiso 1 1 calc R U . . .
H14B H 0.412049 0.219471 0.610230 0.036 Uiso 1 1 calc R U . . .
H14C H 0.381168 0.050055 0.580027 0.036 Uiso 1 1 calc R U . . .
C15 C 0.58894(6) 0.59575(16) 0.59330(6) 0.0172(3) Uani 1 1 d . . . . .
H15 H 0.556821 0.671553 0.601287 0.021 Uiso 1 1 calc R U . . .
C16 C 0.65664(6) 0.63476(15) 0.59813(6) 0.0163(3) Uani 1 1 d . . . . .
C17 C 0.69371(6) 0.47550(15) 0.58461(6) 0.0156(3) Uani 1 1 d . . . . .
C18 C 0.73273(6) 0.50760(16) 0.53059(6) 0.0176(3) Uani 1 1 d . . . . .
H18A H 0.745441 0.624845 0.529593 0.021 Uiso 1 1 calc R U . . .
H18B H 0.772206 0.438266 0.536361 0.021 Uiso 1 1 calc R U . . .
C19 C 0.73680(6) 0.42331(15) 0.64783(6) 0.0167(3) Uani 1 1 d . . . . .
C20 C 0.73873(7) 0.31321(18) 0.75217(6) 0.0230(3) Uani 1 1 d . . . . .
H20A H 0.768341 0.224472 0.745166 0.035 Uiso 1 1 calc R U . . .
H20B H 0.709001 0.273041 0.779663 0.035 Uiso 1 1 calc R U . . .
H20C H 0.763824 0.406143 0.773575 0.035 Uiso 1 1 calc R U . . .
C21 C 0.500000 0.0888(3) 0.750000 0.0386(6) Uani 1 2 d DS T P . .
H21A H 0.508065 0.019994 0.789660 0.046 Uiso 0.490(6) 1 calc R U P A 1
H21B H 0.491935 0.019988 0.710342 0.046 Uiso 0.490(6) 1 calc R U P A 1
Cl1B Cl 0.56060(11) 0.2528(4) 0.74886(6) 0.0428(7) Uani 0.490(6) 1 d D . P A 1
Cl1A Cl 0.57149(5) 0.1614(6) 0.74335(5) 0.0499(7) Uani 0.510(6) 1 d D . P A 2

loop_
_atom_site_aniso_label
_atom_site_aniso_U_11
_atom_site_aniso_U_22
_atom_site_aniso_U_33
_atom_site_aniso_U_23
_atom_site_aniso_U_13
_atom_site_aniso_U_12
O1 0.0205(5) 0.0316(5) 0.0142(4) 0.0009(4) 0.0021(4) -0.0038(4)
O2 0.0193(5) 0.0324(5) 0.0142(4) -0.0024(4) 0.0007(4) -0.0055(4)
O3 0.0160(4) 0.0169(5) 0.0306(5) 0.0014(4) 0.0056(4) -0.0025(4)
O4 0.0214(5) 0.0161(5) 0.0260(5) -0.0017(4) 0.0002(4) -0.0026(4)
O5 0.0182(5) 0.0286(5) 0.0148(4) 0.0038(4) 0.0018(4) 0.0022(4)
O6 0.0164(5) 0.0301(5) 0.0236(5) 0.0038(4) -0.0007(4) -0.0013(4)
C1 0.0174(6) 0.0203(6) 0.0146(6) 0.0018(5) 0.0034(5) 0.0025(5)
C2 0.0246(7) 0.0559(10) 0.0170(7) -0.0046(7) 0.0033(6) -0.0162(7)
C3 0.0146(6) 0.0185(6) 0.0168(6) -0.0022(5) -0.0005(5) 0.0010(5)
C4 0.0136(6) 0.0157(6) 0.0188(6) -0.0008(5) 0.0028(5) 0.0004(5)
C5 0.0160(6) 0.0136(6) 0.0155(6) 0.0006(5) 0.0023(5) 0.0024(5)
C6 0.0151(6) 0.0153(6) 0.0164(6) -0.0008(5) 0.0020(5) 0.0010(5)
C7 0.0151(6) 0.0179(6) 0.0187(6) 0.0015(5) 0.0038(5) 0.0000(5)
C8 0.0136(6) 0.0154(6) 0.0151(6) 0.0001(5) 0.0014(5) -0.0006(5)
C9 0.0168(6) 0.0161(6) 0.0155(6) 0.0002(5) 0.0015(5) 0.0019(5)
C10 0.0198(6) 0.0138(6) 0.0193(6) 0.0009(5) 0.0028(5) 0.0008(5)
C11 0.0163(6) 0.0180(6) 0.0159(6) 0.0000(5) 0.0028(5) -0.0025(5)
C12 0.0148(6) 0.0176(6) 0.0174(6) -0.0002(5) 0.0024(5) 0.0016(5)
C13 0.0157(6) 0.0176(6) 0.0122(5) 0.0022(4) 0.0010(5) 0.0014(5)
C14 0.0150(6) 0.0226(7) 0.0354(8) 0.0004(6) 0.0063(6) -0.0014(5)
C15 0.0170(6) 0.0168(6) 0.0174(6) 0.0004(5) 0.0017(5) 0.0016(5)
C16 0.0195(6) 0.0159(6) 0.0127(5) 0.0008(5) 0.0008(5) -0.0002(5)
C17 0.0149(6) 0.0160(6) 0.0156(6) -0.0005(5) 0.0018(5) -0.0010(5)
C18 0.0165(6) 0.0193(6) 0.0169(6) -0.0006(5) 0.0027(5) -0.0031(5)
C19 0.0178(6) 0.0140(6) 0.0176(6) -0.0023(5) 0.0018(5) 0.0005(5)
C20 0.0248(7) 0.0274(7) 0.0159(6) 0.0041(5) 0.0010(5) 0.0061(6)
C21 0.0580(16) 0.0273(11) 0.0287(11) 0.000 0.0034(11) 0.000
Cl1B 0.0430(7) 0.0493(14) 0.0337(5) 0.0078(5) 0.0010(4) -0.0175(8)
Cl1A 0.0359(5) 0.079(2) 0.0341(5) 0.0065(6) 0.0061(4) 0.0008(6)

loop_
_atom_type_symbol
_atom_type_description
_atom_type_scat_dispersion_real
_atom_type_scat_dispersion_imag
_atom_type_scat_source
C C 0.0181 0.0091 'International Tables Vol C Tables 4.2.6.8 and 6.1.1.4'
H H 0.0000 0.0000 'International Tables Vol C Tables 4.2.6.8 and 6.1.1.4'
Cl Cl 0.3639 0.7018 'International Tables Vol C Tables 4.2.6.8 and 6.1.1.4'
O O 0.0492 0.0322 'International Tables Vol C Tables 4.2.6.8 and 6.1.1.4'

loop_
_exptl_crystal_face_index_h
_exptl_crystal_face_index_k
_exptl_crystal_face_index_l
_exptl_crystal_face_perp_dist
0 1 1 0.0176
5 -5 -2 0.0506
-5 2 -1 0.0319
0 0 1 0.0407
3 1 -5 0.0616
-5 -1 1 0.0805
-2 0 -5 0.1020

loop_
_geom_angle_atom_site_label_1
_geom_angle_atom_site_label_2
_geom_angle_atom_site_label_3
_geom_angle
_geom_angle_site_symmetry_1
_geom_angle_site_symmetry_3
_geom_angle_publ_flag
C1 O1 C2 105.87(10) . . ?
C3 O2 C2 105.45(10) . . ?
C11 O3 C14 117.30(10) . . ?
C19 O5 C20 115.40(10) . . ?
O1 C1 C3 109.84(11) . . ?
C7 C1 O1 127.21(12) . . ?
C7 C1 C3 122.95(12) . . ?
O1 C2 O2 107.96(11) . . ?
O1 C2 H2A 110.1 . . ?
O1 C2 H2B 110.1 . . ?
O2 C2 H2A 110.1 . . ?
O2 C2 H2B 110.1 . . ?
H2A C2 H2B 108.4 . . ?
O2 C3 C1 109.68(11) . . ?
C4 C3 O2 127.69(12) . . ?
C4 C3 C1 122.62(12) . . ?
C3 C4 H4 122.4 . . ?
C3 C4 C5 115.27(11) . . ?
C5 C4 H4 122.4 . . ?
C4 C5 C8 125.62(11) . . ?
C6 C5 C4 122.30(11) . . ?
C6 C5 C8 112.08(10) . . ?
C5 C6 C7 121.59(11) . . ?
C5 C6 C18 111.30(11) . . ?
C7 C6 C18 127.01(11) . . ?
C1 C7 C6 115.21(11) . . ?
C1 C7 H7 122.4 . . ?
C6 C7 H7 122.4 . . ?
C5 C8 C17 101.28(10) . . ?
C9 C8 C5 108.31(10) . . ?
C9 C8 C13 111.51(10) . . ?
C9 C8 C17 120.59(10) . . ?
C13 C8 C5 110.25(10) . . ?
C13 C8 C17 104.26(10) . . ?
C8 C9 H9 119.9 . . ?
C10 C9 C8 120.15(11) . . ?
C10 C9 H9 119.9 . . ?
C9 C10 H10 119.4 . . ?
C9 C10 C11 121.24(12) . . ?
C11 C10 H10 119.4 . . ?
O3 C11 C10 112.27(11) . . ?
O3 C11 C12 125.41(12) . . ?
C12 C11 C10 122.20(12) . . ?
C11 C12 H12 121.2 . . ?
C11 C12 C13 117.51(12) . . ?
C13 C12 H12 121.2 . . ?
C12 C13 C8 119.72(11) . . ?
C15 C13 C8 111.38(11) . . ?
C15 C13 C12 128.90(12) . . ?
O3 C14 H14A 109.5 . . ?
O3 C14 H14B 109.5 . . ?
O3 C14 H14C 109.5 . . ?
H14A C14 H14B 109.5 . . ?
H14A C14 H14C 109.5 . . ?
H14B C14 H14C 109.5 . . ?
C13 C15 H15 124.5 . . ?
C13 C15 C16 110.90(11) . . ?
C16 C15 H15 124.5 . . ?
O4 C16 C15 128.45(12) . . ?
O4 C16 C17 122.73(11) . . ?
C15 C16 C17 108.82(10) . . ?
C16 C17 C8 102.15(10) . . ?
C18 C17 C8 108.37(10) . . ?
C18 C17 C16 110.13(10) . . ?
C19 C17 C8 115.51(10) . . ?
C19 C17 C16 107.95(10) . . ?
C19 C17 C18 112.21(10) . . ?
C6 C18 C17 103.06(10) . . ?
C6 C18 H18A 111.2 . . ?
C6 C18 H18B 111.2 . . ?
C17 C18 H18A 111.2 . . ?
C17 C18 H18B 111.2 . . ?
H18A C18 H18B 109.1 . . ?
O5 C19 C17 111.33(10) . . ?
O6 C19 O5 124.58(12) . . ?
O6 C19 C17 124.07(12) . . ?
O5 C20 H20A 109.5 . . ?
O5 C20 H20B 109.5 . . ?
O5 C20 H20C 109.5 . . ?
H20A C20 H20B 109.5 . . ?
H20A C20 H20C 109.5 . . ?
H20B C20 H20C 109.5 . . ?
H21A C21 H21B 111.2 . . ?
Cl1B C21 H21A 114.1 2_656 . ?
Cl1B C21 H21A 114.1 . . ?
Cl1B C21 H21B 114.1 2_656 . ?
Cl1B C21 H21B 114.1 . . ?
Cl1B C21 Cl1B 87.5(3) . 2_656 ?
Cl1A C21 Cl1A 137.9(3) 2_656 . ?

loop_
_geom_bond_atom_site_label_1
_geom_bond_atom_site_label_2
_geom_bond_distance
_geom_bond_site_symmetry_2
_geom_bond_publ_flag
O1 C1 1.3752(15) . ?
O1 C2 1.4297(17) . ?
O2 C2 1.4389(17) . ?
O2 C3 1.3801(15) . ?
O3 C11 1.3482(15) . ?
O3 C14 1.4425(15) . ?
O4 C16 1.2255(16) . ?
O5 C19 1.3349(16) . ?
O5 C20 1.4517(15) . ?
O6 C19 1.2043(16) . ?
C1 C3 1.3886(18) . ?
C1 C7 1.3739(18) . ?
C2 H2A 0.9900 . ?
C2 H2B 0.9900 . ?
C3 C4 1.3729(18) . ?
C4 H4 0.9500 . ?
C4 C5 1.4037(17) . ?
C5 C6 1.3866(18) . ?
C5 C8 1.5375(16) . ?
C6 C7 1.4097(17) . ?
C6 C18 1.5078(17) . ?
C7 H7 0.9500 . ?
C8 C9 1.5040(17) . ?
C8 C13 1.5220(17) . ?
C8 C17 1.5655(17) . ?
C9 H9 0.9500 . ?
C9 C10 1.3361(18) . ?
C10 H10 0.9500 . ?
C10 C11 1.4609(18) . ?
C11 C12 1.3603(18) . ?
C12 H12 0.9500 . ?
C12 C13 1.4260(17) . ?
C13 C15 1.3559(18) . ?
C14 H14A 0.9800 . ?
C14 H14B 0.9800 . ?
C14 H14C 0.9800 . ?
C15 H15 0.9500 . ?
C15 C16 1.4399(18) . ?
C16 C17 1.5618(17) . ?
C17 C18 1.5374(17) . ?
C17 C19 1.5195(17) . ?
C18 H18A 0.9900 . ?
C18 H18B 0.9900 . ?
C20 H20A 0.9800 . ?
C20 H20B 0.9800 . ?
C20 H20C 0.9800 . ?
C21 H21A 0.9900 . ?
C21 H21B 0.9900 . ?
C21 Cl1B 1.844(2) . ?
C21 Cl1B 1.844(2) 2_656 ?
C21 Cl1A 1.6408(18) . ?
C21 Cl1A 1.6408(18) 2_656 ?

loop_
_geom_torsion_atom_site_label_1
_geom_torsion_atom_site_label_2
_geom_torsion_atom_site_label_3
_geom_torsion_atom_site_label_4
_geom_torsion
_geom_torsion_site_symmetry_1
_geom_torsion_site_symmetry_2
_geom_torsion_site_symmetry_3
_geom_torsion_site_symmetry_4
_geom_torsion_publ_flag
O1 C1 C3 O2 -0.39(15) . . . . ?
O1 C1 C3 C4 -179.26(11) . . . . ?
O1 C1 C7 C6 -179.42(12) . . . . ?
O2 C3 C4 C5 -178.83(12) . . . . ?
O3 C11 C12 C13 174.95(11) . . . . ?
O4 C16 C17 C8 -168.12(11) . . . . ?
O4 C16 C17 C18 -53.14(15) . . . . ?
O4 C16 C17 C19 69.68(15) . . . . ?
C1 O1 C2 O2 10.53(16) . . . . ?
C1 C3 C4 C5 -0.18(18) . . . . ?
C2 O1 C1 C3 -6.34(15) . . . . ?
C2 O1 C1 C7 173.59(14) . . . . ?
C2 O2 C3 C1 6.89(15) . . . . ?
C2 O2 C3 C4 -174.32(14) . . . . ?
C3 O2 C2 O1 -10.73(16) . . . . ?
C3 C1 C7 C6 0.50(19) . . . . ?
C3 C4 C5 C6 -1.79(18) . . . . ?
C3 C4 C5 C8 179.28(11) . . . . ?
C4 C5 C6 C7 3.22(19) . . . . ?
C4 C5 C6 C18 -173.39(11) . . . . ?
C4 C5 C8 C9 58.25(15) . . . . ?
C4 C5 C8 C13 -64.02(15) . . . . ?
C4 C5 C8 C17 -173.98(12) . . . . ?
C5 C6 C7 C1 -2.44(18) . . . . ?
C5 C6 C18 C17 -15.95(14) . . . . ?
C5 C8 C9 C10 -97.27(13) . . . . ?
C5 C8 C13 C12 87.51(13) . . . . ?
C5 C8 C13 C15 -93.08(12) . . . . ?
C5 C8 C17 C16 99.52(10) . . . . ?
C5 C8 C17 C18 -16.73(12) . . . . ?
C5 C8 C17 C19 -143.60(10) . . . . ?
C6 C5 C8 C9 -120.78(11) . . . . ?
C6 C5 C8 C13 116.95(12) . . . . ?
C6 C5 C8 C17 6.99(13) . . . . ?
C7 C1 C3 O2 179.68(11) . . . . ?
C7 C1 C3 C4 0.8(2) . . . . ?
C7 C6 C18 C17 167.66(12) . . . . ?
C8 C5 C6 C7 -177.71(11) . . . . ?
C8 C5 C6 C18 5.67(14) . . . . ?
C8 C9 C10 C11 -5.58(18) . . . . ?
C8 C13 C15 C16 -7.88(14) . . . . ?
C8 C17 C18 C6 20.04(13) . . . . ?
C8 C17 C19 O5 -43.38(14) . . . . ?
C8 C17 C19 O6 138.31(13) . . . . ?
C9 C8 C13 C12 -32.85(15) . . . . ?
C9 C8 C13 C15 146.56(11) . . . . ?
C9 C8 C17 C16 -141.13(11) . . . . ?
C9 C8 C17 C18 102.61(13) . . . . ?
C9 C8 C17 C19 -24.25(16) . . . . ?
C9 C10 C11 O3 175.90(11) . . . . ?
C9 C10 C11 C12 -7.81(19) . . . . ?
C10 C11 C12 C13 -0.83(18) . . . . ?
C11 C12 C13 C8 22.03(17) . . . . ?
C11 C12 C13 C15 -157.26(13) . . . . ?
C12 C13 C15 C16 171.46(12) . . . . ?
C13 C8 C9 C10 24.22(16) . . . . ?
C13 C8 C17 C16 -14.99(12) . . . . ?
C13 C8 C17 C18 -131.25(10) . . . . ?
C13 C8 C17 C19 101.89(11) . . . . ?
C13 C15 C16 O4 176.76(12) . . . . ?
C13 C15 C16 C17 -2.72(14) . . . . ?
C14 O3 C11 C10 -179.99(11) . . . . ?
C14 O3 C11 C12 3.86(18) . . . . ?
C15 C16 C17 C8 11.39(12) . . . . ?
C15 C16 C17 C18 126.37(11) . . . . ?
C15 C16 C17 C19 -110.81(11) . . . . ?
C16 C17 C18 C6 -90.93(11) . . . . ?
C16 C17 C19 O5 70.17(13) . . . . ?
C16 C17 C19 O6 -108.13(14) . . . . ?
C17 C8 C9 C10 146.95(12) . . . . ?
C17 C8 C13 C12 -164.49(10) . . . . ?
C17 C8 C13 C15 14.91(13) . . . . ?
C18 C6 C7 C1 173.60(12) . . . . ?
C18 C17 C19 O5 -168.29(10) . . . . ?
C18 C17 C19 O6 13.41(18) . . . . ?
C19 C17 C18 C6 148.79(10) . . . . ?
C20 O5 C19 O6 -1.78(18) . . . . ?
C20 O5 C19 C17 179.92(10) . . . . ?

loop_
_exptl_oxdiff_crystal_face_indexfrac_h
_exptl_oxdiff_crystal_face_indexfrac_k
_exptl_oxdiff_crystal_face_indexfrac_l
_exptl_oxdiff_crystal_face_x
_exptl_oxdiff_crystal_face_y
_exptl_oxdiff_crystal_face_z
0.0034 0.9989 0.9986 0.0230 -0.1905 -0.0685
4.9773 -4.9946 -1.9904 -0.0593 1.0100 -0.1203
-4.9873 1.9980 -1.0055 -0.0096 -0.4386 0.3259
-0.0006 0.0004 0.9999 -0.0481 -0.0154 -0.0551
3.0045 0.9957 -4.9986 0.4319 -0.0359 0.0837
-5.0004 -0.9967 0.9979 -0.3193 0.0559 0.2559
-1.9954 -0.0014 -5.0006 0.1607 0.0354 0.3947
